data_4085192
loop_
_publ_author_name
'Liu, Guifeng'
'Yan, Hong'

_publ_section_title
;
 Metal-Induced B--H Activation in Three-Component Reactions: 16-Electron
 Complex CpCo(S2C2B10H10), Ethyl Diazoacetate, and Alkynes
;
_journal_issue 3
_journal_name_full Organometallics
_journal_page_first 591
_journal_paper_doi 10.1021/om501016w
_journal_volume 34
_journal_year 2015
_chemical_formula_moiety 'C19 H31 B10 Co O6 S2'
_chemical_formula_sum 'C19 H31 B10 Co O6 S2'
_chemical_formula_weight 586.59
_chemical_name_systematic
; 
 ? 
;
_space_group_IT_number 2
_symmetry_cell_setting triclinic
_symmetry_space_group_name_Hall '-P 1'
_symmetry_space_group_name_H-M 'P -1'
_atom_sites_solution_hydrogens geom
_atom_sites_solution_primary direct
_atom_sites_solution_secondary difmap
_audit_creation_method SHELXL-97
_cell_angle_alpha 67.217(4)
_cell_angle_beta 89.341(4)
_cell_angle_gamma 77.439(4)
_cell_formula_units_Z 2
_cell_length_a 10.889(4)
_cell_length_b 11.574(4)
_cell_length_c 12.328(4)
_cell_measurement_reflns_used 3259
_cell_measurement_temperature 296(2)
_cell_measurement_theta_max 27.07
_cell_measurement_theta_min 2.41
_cell_volume 1393.6(8)
_computing_cell_refinement 'Bruker SMART'
_computing_data_collection 'Bruker SMART'
_computing_data_reduction 'Bruker SAINT'
_computing_molecular_graphics 'Bruker SHELXTL'
_computing_publication_material 'Bruker SHELXTL'
_computing_structure_refinement 'SHELXL-97 (Sheldrick, 1997)'
_computing_structure_solution 'SHELXS-97 (Sheldrick, 1990)'
_diffrn_ambient_temperature 296(2)
_diffrn_measured_fraction_theta_full 0.978
_diffrn_measured_fraction_theta_max 0.978
_diffrn_measurement_device_type 'CCD area detector'
_diffrn_measurement_method 'phi and omega scans'
_diffrn_radiation_monochromator graphite
_diffrn_radiation_source 'fine-focus sealed tube'
_diffrn_radiation_type MoK\a
_diffrn_radiation_wavelength 0.71073
_diffrn_reflns_av_R_equivalents 0.0464
_diffrn_reflns_av_sigmaI/netI 0.0542
_diffrn_reflns_limit_h_max 13
_diffrn_reflns_limit_h_min -10
_diffrn_reflns_limit_k_max 14
_diffrn_reflns_limit_k_min -11
_diffrn_reflns_limit_l_max 15
_diffrn_reflns_limit_l_min -11
_diffrn_reflns_number 7650
_diffrn_reflns_theta_full 26.00
_diffrn_reflns_theta_max 26.00
_diffrn_reflns_theta_min 1.80
_exptl_absorpt_coefficient_mu 0.800
_exptl_absorpt_correction_T_max 0.9101
_exptl_absorpt_correction_T_min 0.8694
_exptl_absorpt_correction_type multi-scan
_exptl_absorpt_process_details 'SADABS; Bruker, 2000'
_exptl_crystal_colour blue
_exptl_crystal_density_diffrn 1.398
_exptl_crystal_density_method 'not measured'
_exptl_crystal_description block
_exptl_crystal_F_000 604
_exptl_crystal_size_max 0.18
_exptl_crystal_size_mid 0.14
_exptl_crystal_size_min 0.12
_refine_diff_density_max 0.356
_refine_diff_density_min -0.267
_refine_diff_density_rms 0.052
_refine_ls_extinction_method none
_refine_ls_goodness_of_fit_ref 0.949
_refine_ls_hydrogen_treatment constr
_refine_ls_matrix_type full
_refine_ls_number_parameters 346
_refine_ls_number_reflns 5364
_refine_ls_number_restraints 0
_refine_ls_restrained_S_all 0.949
_refine_ls_R_factor_all 0.0474
_refine_ls_R_factor_gt 0.0378
_refine_ls_shift/su_max 0.001
_refine_ls_shift/su_mean 0.000
_refine_ls_structure_factor_coef Fsqd
_refine_ls_weighting_details 'calc w=1/[\s^2^(Fo^2^)+(0.0519P)^2^+0.0000P] where P=(Fo^2^+2Fc^2^)/3'
_refine_ls_weighting_scheme calc
_refine_ls_wR_factor_gt 0.0953
_refine_ls_wR_factor_ref 0.0989
_reflns_number_gt 4247
_reflns_number_total 5364
_reflns_threshold_expression >2sigma(I)
_cod_data_source_file om501016w_si_002.cif
_cod_data_source_block Compound-3
_cod_depositor_comments
;
The following automatic conversions were performed:

'_symmetry_cell_setting' value 'Triclinic' changed to 'triclinic'
according to
/home/saulius/struct/COD-crude-data--automatic-downloads/rss-feeds/ACS/lib/dictionaries/cif_core.dic
dictionary named 'cif_core.dic' version 2.4.2 from 2011-04-26.

Automatic conversion script
Id: cif_fix_values 2935 2014-11-11 08:27:57Z andrius 

 Adding full bibliography for 4085191--4085201.cif.
;
_cod_original_cell_volume 1393.5(8)
_cod_original_sg_symbol_H-M P-1
_cod_database_code 4085192

loop_
_symmetry_equiv_pos_as_xyz
'x, y, z'
'-x, -y, -z'

loop_
_atom_site_label
_atom_site_type_symbol
_atom_site_fract_x
_atom_site_fract_y
_atom_site_fract_z
_atom_site_U_iso_or_equiv
_atom_site_adp_type
_atom_site_occupancy
_atom_site_symmetry_multiplicity
_atom_site_calc_flag
_atom_site_refinement_flags
Co1 Co 0.61750(3) 0.88348(3) 0.27995(3) 0.03863(11) Uani 1 1 d .
S2 S 0.62703(5) 0.82648(5) 0.13129(5) 0.03817(15) Uani 1 1 d .
S1 S 0.46626(5) 0.61856(6) 0.32566(5) 0.04537(17) Uani 1 1 d .
O4 O 0.88131(15) 1.02181(15) 0.11660(15) 0.0497(4) Uani 1 1 d .
C2 C 0.6838(2) 0.6570(2) 0.16673(19) 0.0348(5) Uani 1 1 d .
O2 O 0.21323(15) 0.75914(18) 0.32989(17) 0.0574(5) Uani 1 1 d .
C3 C 0.7532(2) 0.8776(2) 0.17522(19) 0.0380(5) Uani 1 1 d .
H3 H 0.8299 0.8102 0.2111 0.046 Uiso 1 1 calc R
C1 C 0.5916(2) 0.5559(2) 0.2568(2) 0.0377(5) Uani 1 1 d .
O3 O 0.70264(17) 1.07405(17) 0.00142(17) 0.0626(5) Uani 1 1 d .
C5 C 0.7174(2) 0.7281(2) 0.40282(19) 0.0405(5) Uani 1 1 d .
C4 C 0.7555(2) 0.6080(2) 0.4059(2) 0.0411(5) Uani 1 1 d .
H4 H 0.7971 0.5467 0.4770 0.049 Uiso 1 1 calc R
O5 O 0.84086(19) 0.8096(2) 0.50394(18) 0.0773(6) Uani 1 1 d .
O6 O 0.71439(19) 0.6871(2) 0.60541(16) 0.0669(5) Uani 1 1 d .
C10 C 0.7731(2) 1.0011(2) 0.0865(2) 0.0452(6) Uani 1 1 d .
B6 B 0.5839(3) 0.5983(3) 0.1054(2) 0.0418(6) Uani 1 1 d .
H6 H 0.4989 0.6590 0.0470 0.050 Uiso 1 1 calc R
B3 B 0.7411(2) 0.5563(2) 0.3099(2) 0.0389(6) Uani 1 1 d .
B8 B 0.8370(2) 0.5803(3) 0.1851(2) 0.0425(6) Uani 1 1 d .
H8 H 0.9168 0.6265 0.1774 0.051 Uiso 1 1 calc R
B9 B 0.8427(3) 0.4226(3) 0.2909(3) 0.0480(7) Uani 1 1 d .
H9 H 0.9267 0.3658 0.3523 0.058 Uiso 1 1 calc R
B11 B 0.6841(3) 0.4656(3) 0.0859(3) 0.0513(7) Uani 1 1 d .
H11 H 0.6644 0.4373 0.0136 0.062 Uiso 1 1 calc R
B7 B 0.7391(2) 0.6072(3) 0.0600(3) 0.0439(6) Uani 1 1 d .
H7 H 0.7546 0.6716 -0.0292 0.053 Uiso 1 1 calc R
C13 C 0.7662(2) 0.7473(3) 0.5070(2) 0.0476(6) Uani 1 1 d .
B10 B 0.7506(3) 0.3511(3) 0.2277(3) 0.0532(8) Uani 1 1 d .
H10 H 0.7756 0.2473 0.2474 0.064 Uiso 1 1 calc R
C15 C 0.5841(3) 1.0025(4) 0.3673(4) 0.0872(12) Uani 1 1 d .
H15 H 0.6441 1.0069 0.4234 0.105 Uiso 1 1 calc R
C11 C 0.9135(3) 1.1415(2) 0.0405(2) 0.0574(7) Uani 1 1 d .
H11A H 0.8466 1.2147 0.0350 0.069 Uiso 1 1 calc R
H11B H 0.9250 1.1433 -0.0383 0.069 Uiso 1 1 calc R
B5 B 0.5910(3) 0.4372(3) 0.2088(3) 0.0477(7) Uani 1 1 d .
H5 H 0.5114 0.3909 0.2160 0.057 Uiso 1 1 calc R
B12 B 0.8404(3) 0.4551(3) 0.1358(3) 0.0515(7) Uani 1 1 d .
H12 H 0.9230 0.4189 0.0960 0.062 Uiso 1 1 calc R
B4 B 0.6895(3) 0.4113(3) 0.3344(3) 0.0470(7) Uani 1 1 d .
H4A H 0.6742 0.3475 0.4240 0.056 Uiso 1 1 calc R
C17 C 0.4726(3) 1.0453(3) 0.2024(3) 0.0746(9) Uani 1 1 d .
H17 H 0.4407 1.0839 0.1191 0.090 Uiso 1 1 calc R
C19 C 0.4980(4) 0.9253(3) 0.3952(3) 0.0858(11) Uani 1 1 d .
H19 H 0.4870 0.8650 0.4744 0.103 Uiso 1 1 calc R
C6 C 0.3314(2) 0.6387(3) 0.2315(3) 0.0606(7) Uani 1 1 d .
H6A H 0.3361 0.7031 0.1536 0.073 Uiso 1 1 calc R
H6B H 0.3336 0.5581 0.2236 0.073 Uiso 1 1 calc R
C12 C 1.0331(3) 1.1466(3) 0.0942(3) 0.0764(9) Uani 1 1 d .
H12A H 1.0204 1.1452 0.1719 0.115 Uiso 1 1 calc R
H12B H 1.0577 1.2244 0.0461 0.115 Uiso 1 1 calc R
H12C H 1.0984 1.0736 0.0994 0.115 Uiso 1 1 calc R
C18 C 0.4279(3) 0.9508(3) 0.2928(4) 0.0777(11) Uani 1 1 d .
H18 H 0.3586 0.9121 0.2853 0.093 Uiso 1 1 calc R
C8 C 0.0941(2) 0.8075(3) 0.3720(3) 0.0699(9) Uani 1 1 d .
H8A H 0.0663 0.7366 0.4316 0.084 Uiso 1 1 calc R
H8B H 0.0291 0.8509 0.3071 0.084 Uiso 1 1 calc R
C9 C 0.1172(3) 0.8996(3) 0.4232(3) 0.0882(11) Uani 1 1 d .
H9A H 0.1860 0.8576 0.4833 0.132 Uiso 1 1 calc R
H9B H 0.0425 0.9275 0.4571 0.132 Uiso 1 1 calc R
H9C H 0.1378 0.9729 0.3621 0.132 Uiso 1 1 calc R
C16 C 0.5656(3) 1.0767(3) 0.2498(4) 0.0792(10) Uani 1 1 d .
H16 H 0.6123 1.1417 0.2064 0.095 Uiso 1 1 calc R
C14 C 0.7613(3) 0.6995(4) 0.7100(3) 0.0883(11) Uani 1 1 d .
H14A H 0.8388 0.6364 0.7429 0.132 Uiso 1 1 calc R
H14B H 0.6999 0.6862 0.7674 0.132 Uiso 1 1 calc R
H14C H 0.7760 0.7842 0.6884 0.132 Uiso 1 1 calc R
O1 O 0.11677(18) 0.6458(2) 0.2639(2) 0.0944(8) Uani 1 1 d .
C7 C 0.2085(2) 0.6794(3) 0.2785(2) 0.0542(7) Uani 1 1 d .

loop_
_atom_site_aniso_label
_atom_site_aniso_U_11
_atom_site_aniso_U_22
_atom_site_aniso_U_33
_atom_site_aniso_U_23
_atom_site_aniso_U_13
_atom_site_aniso_U_12
Co1 0.04172(19) 0.0445(2) 0.03633(19) -0.02230(15) 0.00536(14) -0.01137(14)
S2 0.0424(3) 0.0416(3) 0.0333(3) -0.0170(2) -0.0002(2) -0.0111(2)
S1 0.0357(3) 0.0631(4) 0.0413(4) -0.0244(3) 0.0057(3) -0.0125(3)
O4 0.0517(10) 0.0443(9) 0.0523(11) -0.0124(8) 0.0039(8) -0.0219(8)
C2 0.0368(11) 0.0416(12) 0.0320(12) -0.0179(10) 0.0035(9) -0.0146(9)
O2 0.0391(9) 0.0752(12) 0.0622(12) -0.0315(10) 0.0132(8) -0.0139(9)
C3 0.0405(12) 0.0417(12) 0.0357(12) -0.0164(10) 0.0033(10) -0.0148(10)
C1 0.0386(12) 0.0428(13) 0.0363(13) -0.0175(10) 0.0058(10) -0.0153(10)
O3 0.0641(12) 0.0574(11) 0.0529(12) -0.0052(10) -0.0067(10) -0.0183(9)
C5 0.0366(12) 0.0578(15) 0.0322(12) -0.0207(11) 0.0039(10) -0.0156(11)
C4 0.0418(13) 0.0512(14) 0.0290(12) -0.0140(11) -0.0024(10) -0.0111(11)
O5 0.0757(13) 0.1187(18) 0.0639(14) -0.0483(13) 0.0068(11) -0.0528(14)
O6 0.0861(13) 0.0962(15) 0.0374(10) -0.0336(10) 0.0118(10) -0.0457(12)
C10 0.0514(14) 0.0438(14) 0.0439(15) -0.0200(12) 0.0117(12) -0.0136(11)
B6 0.0435(15) 0.0523(16) 0.0398(15) -0.0246(13) 0.0022(12) -0.0196(12)
B3 0.0389(14) 0.0434(15) 0.0349(14) -0.0154(12) -0.0009(11) -0.0106(11)
B8 0.0357(14) 0.0522(16) 0.0459(16) -0.0255(13) 0.0058(12) -0.0114(12)
B9 0.0421(15) 0.0472(16) 0.0535(18) -0.0212(14) 0.0023(13) -0.0050(12)
B11 0.0554(17) 0.0590(18) 0.0585(19) -0.0390(16) 0.0102(15) -0.0221(14)
B7 0.0447(15) 0.0565(17) 0.0423(16) -0.0295(14) 0.0081(12) -0.0168(13)
C13 0.0471(14) 0.0595(15) 0.0413(15) -0.0255(12) 0.0033(11) -0.0119(12)
B10 0.0567(18) 0.0458(17) 0.066(2) -0.0303(15) 0.0092(15) -0.0140(14)
C15 0.076(2) 0.112(3) 0.105(3) -0.090(3) -0.007(2) 0.005(2)
C11 0.0683(17) 0.0444(14) 0.0605(18) -0.0153(13) 0.0176(14) -0.0257(13)
B5 0.0503(16) 0.0470(16) 0.0560(19) -0.0265(14) 0.0068(14) -0.0203(13)
B12 0.0480(16) 0.0579(18) 0.062(2) -0.0372(16) 0.0126(14) -0.0148(14)
B4 0.0501(16) 0.0395(15) 0.0493(17) -0.0151(13) 0.0025(13) -0.0107(12)
C17 0.090(2) 0.0608(19) 0.061(2) -0.0317(17) -0.0083(18) 0.0213(17)
C19 0.101(3) 0.076(2) 0.061(2) -0.0254(18) 0.036(2) 0.013(2)
C6 0.0409(14) 0.083(2) 0.0659(19) -0.0383(16) 0.0012(13) -0.0145(13)
C12 0.0713(19) 0.069(2) 0.100(3) -0.0328(19) 0.0242(18) -0.0406(16)
C18 0.0417(15) 0.072(2) 0.144(4) -0.070(2) 0.017(2) -0.0107(14)
C8 0.0393(14) 0.086(2) 0.071(2) -0.0248(18) 0.0138(14) -0.0007(14)
C9 0.078(2) 0.085(2) 0.098(3) -0.045(2) 0.025(2) 0.0022(18)
C16 0.081(2) 0.060(2) 0.118(3) -0.055(2) 0.036(2) -0.0228(17)
C14 0.107(3) 0.138(3) 0.0414(18) -0.049(2) 0.0095(17) -0.046(2)
O1 0.0470(11) 0.138(2) 0.128(2) -0.0741(18) 0.0147(13) -0.0410(13)
C7 0.0407(14) 0.0685(18) 0.0489(16) -0.0159(14) 0.0031(12) -0.0171(13)

loop_
_atom_type_symbol
_atom_type_description
_atom_type_scat_dispersion_real
_atom_type_scat_dispersion_imag
_atom_type_scat_source
C C 0.0033 0.0016 'International Tables Vol C Tables 4.2.6.8 and 6.1.1.4'
H H 0.0000 0.0000 'International Tables Vol C Tables 4.2.6.8 and 6.1.1.4'
B B 0.0013 0.0007 'International Tables Vol C Tables 4.2.6.8 and 6.1.1.4'
O O 0.0106 0.0060 'International Tables Vol C Tables 4.2.6.8 and 6.1.1.4'
S S 0.1246 0.1234 'International Tables Vol C Tables 4.2.6.8 and 6.1.1.4'
Co Co 0.3494 0.9721 'International Tables Vol C Tables 4.2.6.8 and 6.1.1.4'

loop_
_geom_angle_atom_site_label_1
_geom_angle_atom_site_label_2
_geom_angle_atom_site_label_3
_geom_angle
C5 Co1 C3 89.27(10)
C5 Co1 C15 100.31(14)
C3 Co1 C15 124.81(15)
C5 Co1 C19 93.18(12)
C3 Co1 C19 164.54(15)
C15 Co1 C19 39.75(14)
C5 Co1 C16 135.97(15)
C3 Co1 C16 102.65(11)
C15 Co1 C16 38.73(14)
C19 Co1 C16 65.40(14)
C5 Co1 C17 158.62(12)
C3 Co1 C17 111.80(12)
C15 Co1 C17 65.19(14)
C19 Co1 C17 65.56(13)
C16 Co1 C17 38.29(13)
C5 Co1 C18 121.47(14)
C3 Co1 C18 146.70(14)
C15 Co1 C18 66.12(13)
C19 Co1 C18 39.18(14)
C16 Co1 C18 65.35(12)
C17 Co1 C18 39.45(13)
C5 Co1 S2 101.00(8)
C3 Co1 S2 50.61(7)
C15 Co1 S2 158.08(13)
C19 Co1 S2 143.08(14)
C16 Co1 S2 119.43(13)
C17 Co1 S2 95.53(9)
C18 Co1 S2 106.24(11)
C3 S2 C2 106.04(10)
C3 S2 Co1 58.51(7)
C2 S2 Co1 115.70(8)
C1 S1 C6 101.65(12)
C10 O4 C11 116.57(19)
B8 C2 B7 63.40(15)
B8 C2 B6 115.29(18)
B7 C2 B6 63.23(15)
B8 C2 B3 64.29(15)
B7 C2 B3 116.55(18)
B6 C2 B3 113.57(17)
B8 C2 C1 111.41(17)
B7 C2 C1 110.67(17)
B6 C2 C1 59.84(13)
B3 C2 C1 60.78(13)
B8 C2 S2 124.83(15)
B7 C2 S2 119.41(16)
B6 C2 S2 111.87(15)
B3 C2 S2 118.89(15)
C1 C2 S2 116.14(14)
C7 O2 C8 115.7(2)
C10 C3 S2 113.27(17)
C10 C3 Co1 118.42(16)
S2 C3 Co1 70.88(8)
C10 C3 H3 115.6
S2 C3 H3 115.6
Co1 C3 H3 115.6
B4 C1 B5 63.52(16)
B4 C1 B6 113.81(19)
B5 C1 B6 62.94(16)
B4 C1 C2 107.53(16)
B5 C1 C2 108.48(17)
B6 C1 C2 58.99(13)
B4 C1 B3 62.73(15)
B5 C1 B3 114.74(18)
B6 C1 B3 111.03(17)
C2 C1 B3 58.73(13)
B4 C1 S1 119.59(16)
B5 C1 S1 124.31(16)
B6 C1 S1 121.59(16)
C2 C1 S1 119.98(14)
B3 C1 S1 113.01(15)
C4 C5 C13 115.1(2)
C4 C5 Co1 129.91(18)
C13 C5 Co1 114.84(17)
C5 C4 B3 130.1(2)
C5 C4 H4 114.9
B3 C4 H4 114.9
C13 O6 C14 114.3(2)
O3 C10 O4 124.4(2)
O3 C10 C3 126.2(2)
O4 C10 C3 109.5(2)
C2 B6 C1 61.17(13)
C2 B6 B11 104.16(19)
C1 B6 B11 104.8(2)
C2 B6 B7 57.50(13)
C1 B6 B7 107.19(18)
B11 B6 B7 59.88(16)
C2 B6 B5 105.91(19)
C1 B6 B5 57.46(15)
B11 B6 B5 59.73(16)
B7 B6 B5 107.8(2)
C2 B6 H6 123.6
C1 B6 H6 122.7
B11 B6 H6 123.7
B7 B6 H6 122.0
B5 B6 H6 122.6
C4 B3 C2 122.1(2)
C4 B3 C1 121.52(19)
C2 B3 C1 60.49(13)
C4 B3 B9 127.7(2)
C2 B3 B9 102.37(19)
C1 B3 B9 102.96(18)
C4 B3 B4 124.5(2)
C2 B3 B4 104.24(18)
C1 B3 B4 56.71(14)
B9 B3 B4 58.84(15)
C4 B3 B8 123.9(2)
C2 B3 B8 56.70(14)
C1 B3 B8 105.26(17)
B9 B3 B8 58.98(15)
B4 B3 B8 105.81(19)
C2 B8 B12 104.58(18)
C2 B8 B7 58.42(14)
B12 B8 B7 59.60(16)
C2 B8 B9 104.82(19)
B12 B8 B9 61.05(17)
B7 B8 B9 108.3(2)
C2 B8 B3 59.02(14)
B12 B8 B3 108.79(19)
B7 B8 B3 108.16(18)
B9 B8 B3 59.83(15)
C2 B8 H8 124.9
B12 B8 H8 122.0
B7 B8 H8 121.7
B9 B8 H8 122.0
B3 B8 H8 121.2
B4 B9 B8 109.13(19)
B4 B9 B10 60.07(17)
B8 B9 B10 107.2(2)
B4 B9 B3 60.84(15)
B8 B9 B3 61.19(15)
B10 B9 B3 108.76(19)
B4 B9 B12 107.6(2)
B8 B9 B12 59.35(16)
B10 B9 B12 59.08(17)
B3 B9 B12 108.5(2)
B4 B9 H9 121.2
B8 B9 H9 121.5
B10 B9 H9 122.2
B3 B9 H9 120.5
B12 B9 H9 122.4
B10 B11 B5 59.88(17)
B10 B11 B6 107.6(2)
B5 B11 B6 60.51(16)
B10 B11 B7 107.1(2)
B5 B11 B7 108.8(2)
B6 B11 B7 60.29(15)
B10 B11 B12 59.59(17)
B5 B11 B12 108.0(2)
B6 B11 B12 107.44(19)
B7 B11 B12 59.28(16)
B10 B11 H11 122.4
B5 B11 H11 121.1
B6 B11 H11 121.7
B7 B11 H11 121.8
B12 B11 H11 122.3
C2 B7 B12 104.8(2)
C2 B7 B8 58.18(14)
B12 B7 B8 60.17(16)
C2 B7 B11 105.48(19)
B12 B7 B11 60.39(17)
B8 B7 B11 108.5(2)
C2 B7 B6 59.27(14)
B12 B7 B6 107.9(2)
B8 B7 B6 107.81(19)
B11 B7 B6 59.82(15)
C2 B7 H7 124.5
B12 B7 H7 122.2
B8 B7 H7 121.6
B11 B7 H7 121.9
B6 B7 H7 121.5
O5 C13 O6 122.7(2)
O5 C13 C5 125.2(2)
O6 C13 C5 112.1(2)
B12 B10 B5 108.7(2)
B12 B10 B4 108.6(2)
B5 B10 B4 60.34(16)
B12 B10 B11 60.31(17)
B5 B10 B11 60.10(17)
B4 B10 B11 108.3(2)
B12 B10 B9 60.95(17)
B5 B10 B9 108.2(2)
B4 B10 B9 59.41(16)
B11 B10 B9 108.8(2)
B12 B10 H10 121.0
B5 B10 H10 121.5
B4 B10 H10 121.7
B11 B10 H10 121.4
B9 B10 H10 121.5
C16 C15 C19 108.1(3)
C16 C15 Co1 72.17(19)
C19 C15 Co1 70.61(18)
C16 C15 H15 125.9
C19 C15 H15 125.9
Co1 C15 H15 125.9
O4 C11 C12 107.0(2)
O4 C11 H11A 110.3
C12 C11 H11A 110.3
O4 C11 H11B 110.3
C12 C11 H11B 110.3
H11A C11 H11B 108.6
C1 B5 B10 105.3(2)
C1 B5 B11 106.55(19)
B10 B5 B11 60.02(17)
C1 B5 B4 58.14(15)
B10 B5 B4 59.87(17)
B11 B5 B4 107.9(2)
C1 B5 B6 59.60(15)
B10 B5 B6 107.1(2)
B11 B5 B6 59.76(16)
B4 B5 B6 106.87(19)
C1 B5 H5 123.6
B10 B5 H5 122.6
B11 B5 H5 121.7
B4 B5 H5 122.3
B6 B5 H5 122.1
B7 B12 B10 108.4(2)
B7 B12 B8 60.23(16)
B10 B12 B8 108.1(2)
B7 B12 B11 60.33(16)
B10 B12 B11 60.10(17)
B8 B12 B11 108.5(2)
B7 B12 B9 107.7(2)
B10 B12 B9 59.97(17)
B8 B12 B9 59.59(16)
B11 B12 B9 107.9(2)
B7 B12 H12 121.5
B10 B12 H12 121.5
B8 B12 H12 121.6
B11 B12 H12 121.5
B9 B12 H12 122.1
C1 B4 B9 107.10(19)
C1 B4 B10 105.4(2)
B9 B4 B10 60.52(17)
C1 B4 B5 58.33(15)
B9 B4 B5 108.7(2)
B10 B4 B5 59.79(17)
C1 B4 B3 60.56(14)
B9 B4 B3 60.32(15)
B10 B4 B3 108.7(2)
B5 B4 B3 108.80(19)
C1 B4 H4A 123.5
B9 B4 H4A 121.3
B10 B4 H4A 122.2
B5 B4 H4A 121.7
B3 B4 H4A 120.6
C16 C17 C18 108.5(3)
C16 C17 Co1 70.82(18)
C18 C17 Co1 70.38(16)
C16 C17 H17 125.8
C18 C17 H17 125.8
Co1 C17 H17 125.8
C18 C19 C15 108.1(3)
C18 C19 Co1 71.57(18)
C15 C19 Co1 69.63(18)
C18 C19 H19 125.9
C15 C19 H19 125.9
Co1 C19 H19 125.9
C7 C6 S1 112.4(2)
C7 C6 H6A 109.1
S1 C6 H6A 109.1
C7 C6 H6B 109.1
S1 C6 H6B 109.1
H6A C6 H6B 107.9
C11 C12 H12A 109.5
C11 C12 H12B 109.5
H12A C12 H12B 109.5
C11 C12 H12C 109.5
H12A C12 H12C 109.5
H12B C12 H12C 109.5
C19 C18 C17 106.6(3)
C19 C18 Co1 69.25(17)
C17 C18 Co1 70.18(16)
C19 C18 H18 126.7
C17 C18 H18 126.7
Co1 C18 H18 126.7
O2 C8 C9 107.8(2)
O2 C8 H8A 110.1
C9 C8 H8A 110.1
O2 C8 H8B 110.1
C9 C8 H8B 110.1
H8A C8 H8B 108.5
C8 C9 H9A 109.5
C8 C9 H9B 109.5
H9A C9 H9B 109.5
C8 C9 H9C 109.5
H9A C9 H9C 109.5
H9B C9 H9C 109.5
C17 C16 C15 108.8(3)
C17 C16 Co1 70.89(18)
C15 C16 Co1 69.10(19)
C17 C16 H16 125.6
C15 C16 H16 125.6
Co1 C16 H16 125.6
O6 C14 H14A 109.5
O6 C14 H14B 109.5
H14A C14 H14B 109.5
O6 C14 H14C 109.5
H14A C14 H14C 109.5
H14B C14 H14C 109.5
O1 C7 O2 125.0(3)
O1 C7 C6 121.6(3)
O2 C7 C6 113.3(2)

loop_
_geom_bond_atom_site_label_1
_geom_bond_atom_site_label_2
_geom_bond_distance
Co1 C5 1.946(2)
Co1 C3 1.958(2)
Co1 C15 2.027(3)
Co1 C19 2.040(3)
Co1 C16 2.066(3)
Co1 C17 2.067(3)
Co1 C18 2.070(3)
Co1 S2 2.1695(9)
S2 C3 1.775(2)
S2 C2 1.798(2)
S1 C1 1.769(2)
S1 C6 1.799(3)
O4 C10 1.335(3)
O4 C11 1.455(3)
C2 B8 1.682(3)
C2 B7 1.687(3)
C2 B6 1.719(3)
C2 B3 1.726(3)
C2 C1 1.757(3)
O2 C7 1.315(3)
O2 C8 1.470(3)
C3 C10 1.485(3)
C3 H3 0.9800
C1 B4 1.692(3)
C1 B5 1.695(4)
C1 B6 1.734(4)
C1 B3 1.762(3)
O3 C10 1.206(3)
C5 C4 1.348(3)
C5 C13 1.505(3)
C4 B3 1.542(3)
C4 H4 0.9300
O5 C13 1.190(3)
O6 C13 1.333(3)
O6 C14 1.461(3)
B6 B11 1.777(4)
B6 B7 1.786(4)
B6 B5 1.791(4)
B6 H6 1.1000
B3 B9 1.789(4)
B3 B4 1.799(4)
B3 B8 1.814(4)
B8 B12 1.769(4)
B8 B7 1.770(4)
B8 B9 1.774(4)
B8 H8 1.1000
B9 B4 1.763(4)
B9 B10 1.782(4)
B9 B12 1.800(4)
B9 H9 1.1000
B11 B10 1.775(5)
B11 B5 1.777(4)
B11 B7 1.778(4)
B11 B12 1.779(4)
B11 H11 1.1000
B7 B12 1.759(4)
B7 H7 1.1000
B10 B12 1.766(4)
B10 B5 1.773(4)
B10 B4 1.774(4)
B10 H10 1.1000
C15 C16 1.358(5)
C15 C19 1.383(5)
C15 H15 0.9800
C11 C12 1.492(4)
C11 H11A 0.9700
C11 H11B 0.9700
B5 B4 1.783(4)
B5 H5 1.1000
B12 H12 1.1000
B4 H4A 1.1000
C17 C16 1.355(5)
C17 C18 1.396(4)
C17 H17 0.9800
C19 C18 1.378(5)
C19 H19 0.9800
C6 C7 1.506(4)
C6 H6A 0.9700
C6 H6B 0.9700
C12 H12A 0.9600
C12 H12B 0.9600
C12 H12C 0.9600
C18 H18 0.9800
C8 C9 1.496(5)
C8 H8A 0.9700
C8 H8B 0.9700
C9 H9A 0.9600
C9 H9B 0.9600
C9 H9C 0.9600
C16 H16 0.9800
C14 H14A 0.9600
C14 H14B 0.9600
C14 H14C 0.9600
O1 C7 1.187(3)
